data_7100809
loop_
_publ_author_name
'Bernard Jousseaume'
'Hassan Allouchi'
'Monique Biesemans'
'Hicham Elhamzaoui'
'Thierry Toupance'
'R. Willem'
'Cecile Zakri'

_publ_section_title
;
A Doubly Folded Spacer in a Self-Assembled Hybrid Material
;
_journal_name_full 'Chemical Communications'
_journal_paper_doi 10.1039/b515260g
_journal_year 2006
_chemical_formula_sum 'C10 H12 Cl3 Sn'
_chemical_formula_weight 357.24
_space_group_IT_number 2
_symmetry_cell_setting triclinic
_symmetry_space_group_name_Hall '-P 1'
_symmetry_space_group_name_H-M 'P -1'
_cell_angle_alpha 90.05(4)
_cell_angle_beta 89.12(5)
_cell_angle_gamma 81.93(5)
_cell_formula_units_Z 2
_cell_length_a 6.665(3)
_cell_length_b 8.907(11)
_cell_length_c 10.679(8)
_cell_measurement_temperature 293(2)
_cell_volume 627.6(9)
_diffrn_ambient_temperature 293(2)
_exptl_crystal_density_diffrn 1.890
_cod_depositor_comments
;
The following automatic conversions were performed:
'_symmetry_cell_setting' value 'Triclinic' changed to 'triclinic'
according to '/home/saulius/struct/CIF-dictionaries/cif_core.dic'
dictionary named 'cif_core.dic' version 2.4.1 from 2010-06-29.

Automatic conversion script
Id: cif_fix_enum 1527 2010-12-29 10:47:43Z saulius 
;
_cod_database_code 7100809

loop_
_symmetry_equiv_pos_as_xyz
'x, y, z'
'-x, -y, -z'

loop_
_atom_site_label
_atom_site_type_symbol
_atom_site_fract_x
_atom_site_fract_y
_atom_site_fract_z
_atom_site_U_iso_or_equiv
_atom_site_adp_type
_atom_site_occupancy
_atom_site_symmetry_multiplicity
_atom_site_calc_flag
_atom_site_refinement_flags
_atom_site_disorder_assembly
_atom_site_disorder_group
Sn1 Sn 1.41637(9) 0.78421(6) 0.08063(7) 0.0247(2) Uani 1 1 d D . .
Cl2 Cl 1.7106(4) 0.7521(3) -0.0227(3) 0.0357(6) Uani 1 1 d . . .
Cl3 Cl 1.2469(4) 0.5958(2) 0.0493(3) 0.0400(7) Uani 1 1 d . . .
Cl4 Cl 1.2175(4) 0.9118(3) -0.0979(3) 0.0403(7) Uani 1 1 d . . .
C4 C 1.4596(11) 0.8639(11) 0.2742(6) 0.060(5) Uani 1 1 d D . .
H4A H 1.5071 0.7768 0.3256 0.072 Uiso 1 1 calc R . .
H4B H 1.5646 0.9291 0.2724 0.072 Uiso 1 1 calc R . .
C5 C 1.2748(12) 0.9478(8) 0.3337(10) 0.027(2) Uani 1 1 d D . .
H5A H 1.2365 1.0403 0.2868 0.033 Uiso 1 1 calc R . .
H5B H 1.3087 0.9770 0.4175 0.033 Uiso 1 1 calc R . .
C6 C 1.0947(11) 0.8660(9) 0.3434(9) 0.025(2) Uani 1 1 d D . .
H6A H 1.0815 0.8086 0.2675 0.030 Uiso 1 1 calc R . .
H6B H 0.9721 0.9374 0.3559 0.030 Uiso 1 1 calc R . .
C7 C 1.1286(13) 0.7610(10) 0.4540(10) 0.033(2) Uani 1 1 d D . .
H7A H 1.1459 0.8177 0.5298 0.040 Uiso 1 1 calc R . .
H7B H 1.2480 0.6868 0.4405 0.040 Uiso 1 1 calc R . .
C8 C 0.9355(11) 0.6822(9) 0.4645(7) 0.029(2) Uani 1 1 d D . .
C9 C 0.8422(12) 0.6909(10) 0.5855(8) 0.034(2) Uani 1 1 d D . .
H9 H 0.8926 0.7409 0.6520 0.040 Uiso 1 1 calc R . .
C10 C 0.6680(12) 0.6185(10) 0.5975(8) 0.034(2) Uani 1 1 d D . .
H10 H 0.5993 0.6210 0.6742 0.041 Uiso 1 1 calc R . .
C11 C 0.5953(11) 0.5415(8) 0.4943(7) 0.024(2) Uani 1 1 d D . .
C12 C 0.6879(11) 0.5334(9) 0.3732(8) 0.029(2) Uani 1 1 d D . .
H12 H 0.6372 0.4836 0.3066 0.034 Uiso 1 1 calc R . .
C13 C 0.8618(11) 0.6063(8) 0.3611(9) 0.033(3) Uani 1 1 d D . .
H13 H 0.9295 0.6046 0.2842 0.040 Uiso 1 1 calc R . .

loop_
_atom_site_aniso_label
_atom_site_aniso_U_11
_atom_site_aniso_U_22
_atom_site_aniso_U_33
_atom_site_aniso_U_23
_atom_site_aniso_U_13
_atom_site_aniso_U_12
Sn1 0.0259(3) 0.0109(2) 0.0365(5) -0.0009(2) 0.0100(2) -0.00043(17)
Cl2 0.0309(11) 0.0238(10) 0.0512(18) -0.0092(10) 0.0179(11) -0.0023(8)
Cl3 0.0369(12) 0.0146(8) 0.069(2) -0.0023(10) 0.0129(12) -0.0051(7)
Cl4 0.0418(13) 0.0208(10) 0.057(2) 0.0090(11) -0.0003(12) 0.0008(8)
C4 0.022(5) 0.025(5) 0.131(15) 0.023(7) 0.024(6) -0.002(3)
C5 0.029(4) 0.009(3) 0.044(7) -0.001(3) 0.013(4) -0.002(3)
C6 0.015(4) 0.016(3) 0.042(6) 0.007(4) 0.001(4) 0.002(2)
C7 0.020(4) 0.022(4) 0.057(8) 0.009(4) 0.008(4) -0.001(3)
C8 0.020(4) 0.016(3) 0.051(7) 0.011(4) 0.013(4) 0.001(3)
C9 0.031(5) 0.021(4) 0.049(7) 0.006(4) 0.005(4) -0.005(3)
C10 0.032(5) 0.021(4) 0.049(7) 0.000(4) 0.018(4) -0.004(3)
C11 0.023(4) 0.010(3) 0.039(6) 0.003(3) 0.014(4) 0.000(2)
C12 0.025(4) 0.015(3) 0.045(7) 0.001(4) 0.010(4) 0.000(3)
C13 0.029(4) 0.008(3) 0.060(8) 0.000(4) 0.022(4) 0.001(3)

loop_
_geom_bond_atom_site_label_1
_geom_bond_atom_site_label_2
_geom_bond_distance
_geom_bond_site_symmetry_2
_geom_bond_publ_flag
Sn1 Cl3 2.179(3) . ?
Sn1 Cl2 2.218(2) . ?
Sn1 C4 2.221(5) . ?
Sn1 Cl4 2.518(3) . ?
C4 C5 1.482(5) . ?
C5 C6 1.491(11) . ?
C6 C7 1.507(5) . ?
C7 C8 1.553(11) . ?
C8 C9 1.423(5) . ?
C8 C13 1.423(5) . ?
C9 C10 1.409(5) . ?
C10 C11 1.424(5) . ?
C11 C12 1.422(5) . ?
C11 C11 1.560(14) 2_666 ?
C12 C13 1.410(5) . ?
